data_2201644
loop_
_publ_author_name
'Gainsford, Graeme J.'
'Al-Salim, Najeh'
'Kemmitt, Tim'

_publ_section_title
;A centrosymmetric \m~2~-alkoxo-bridged zirconium tetrameric complex:
 [Zr~2~(\m~2~-<i>O</i>,\m~2~-<i>O</i>'-methyliminodiethanolate)(\m~2~-<i>O</i>-<i>n</i>-propanolate)~2~(<i>n</i>-propanolate)~4~]~2~
;
_journal_issue 11
_journal_name_full 'Acta Crystallographica Section E'
_journal_page_first m619
_journal_page_last m621
_journal_paper_doi 10.1107/S1600536802017981
_journal_volume 58
_journal_year 2002
_chemical_formula_iupac '[Zr4 (C5 H11 N O2)2 (C3 H7 O)12]'
_chemical_formula_moiety 'C23 H53 N O8 Zr2'
_chemical_formula_sum 'C23 H53 N O8 Zr2'
_chemical_formula_weight 1308.2
_chemical_name_systematic
;
bis(methyliminodiethanolato-\k^5^O:O,N,O':O')tetra-\m-n-propanolato-\k^8^O:O-
octa-n-propanolato-\kO-tetrazirconium
;
_space_group_IT_number 61
_symmetry_cell_setting orthorhombic
_symmetry_space_group_name_Hall '-P 2ac 2ab'
_symmetry_space_group_name_H-M 'P b c a'
_atom_sites_solution_hydrogens geom
_atom_sites_solution_primary direct
_atom_sites_solution_secondary difmap
_audit_creation_method SHELXL-97
_cell_angle_alpha 90.00
_cell_angle_beta 90.00
_cell_angle_gamma 90.00
_cell_formula_units_Z 4
_cell_length_a 18.271(6)
_cell_length_b 16.941(5)
_cell_length_c 20.221(6)
_cell_measurement_reflns_used 8192
_cell_measurement_temperature 170(2)
_cell_measurement_theta_max 24.8
_cell_measurement_theta_min 2.5
_cell_volume 6259(3)
_computing_cell_refinement SMART
_computing_data_collection 'SMART (Siemens, 1996)'
_computing_data_reduction
;
SAINT (Siemens, 1996) and SADABS (Sheldrick, 1996)
;
_computing_molecular_graphics
;
ORTEP-3 in WinGX (Farrugia, 1997, 1999)
;
_computing_publication_material SHELXL97
_computing_structure_refinement 'SHELXL97 (Sheldrick, 1997)'
_computing_structure_solution 'SHELXS97 (Sheldrick, 1997)'
_diffrn_ambient_temperature 170(2)
_diffrn_detector_area_resol_mean 8.192
_diffrn_measured_fraction_theta_full 0.989
_diffrn_measured_fraction_theta_max 0.989
_diffrn_measurement_device_type 'Siemens SMART CCD area-detector'
_diffrn_measurement_method '\f and \w'
_diffrn_radiation_monochromator graphite
_diffrn_radiation_source 'fine-focus sealed tube'
_diffrn_radiation_type MoK\a
_diffrn_radiation_wavelength 0.71073
_diffrn_reflns_av_R_equivalents 0.095
_diffrn_reflns_av_sigmaI/netI 0.042
_diffrn_reflns_limit_h_max 22
_diffrn_reflns_limit_h_min -22
_diffrn_reflns_limit_k_max 18
_diffrn_reflns_limit_k_min -21
_diffrn_reflns_limit_l_max 25
_diffrn_reflns_limit_l_min -25
_diffrn_reflns_number 75801
_diffrn_reflns_theta_full 26.5
_diffrn_reflns_theta_max 26.5
_diffrn_reflns_theta_min 2.2
_diffrn_standards_number 0
_exptl_absorpt_coefficient_mu 0.705
_exptl_absorpt_correction_T_max 0.868
_exptl_absorpt_correction_T_min 0.555
_exptl_absorpt_correction_type multi-scan
_exptl_absorpt_process_details '(Blessing, 1995)'
_exptl_crystal_colour colourless
_exptl_crystal_density_diffrn 1.388
_exptl_crystal_density_method 'not measured'
_exptl_crystal_description block
_exptl_crystal_F_000 2736
_exptl_crystal_size_max 0.70
_exptl_crystal_size_mid 0.40
_exptl_crystal_size_min 0.20
_refine_diff_density_max 1.14
_refine_diff_density_min -1.05
_refine_ls_extinction_method none
_refine_ls_goodness_of_fit_ref 1.02
_refine_ls_hydrogen_treatment constr
_refine_ls_matrix_type full
_refine_ls_number_parameters 306
_refine_ls_number_reflns 6435
_refine_ls_number_restraints 2
_refine_ls_restrained_S_all 1.02
_refine_ls_R_factor_all 0.095
_refine_ls_R_factor_gt 0.057
_refine_ls_shift/su_max 0.001
_refine_ls_shift/su_mean <0.001
_refine_ls_structure_factor_coef Fsqd
_refine_ls_weighting_details 'calc w = 1/[\s^2^(Fo^2^)+(0.0932P)^2^+16.9738P] where P = (Fo^2^+2Fc^2^)/3'
_refine_ls_weighting_scheme calc
_refine_ls_wR_factor_gt 0.150
_refine_ls_wR_factor_ref 0.181
_reflns_number_gt 4298
_reflns_number_total 6435
_reflns_threshold_expression I>2\s(I)
_cod_data_source_file tk6081.cif
_cod_data_source_block I
_cod_depositor_comments
;
The following automatic conversions were performed:
'_symmetry_cell_setting' value 'Orthorhombic' changed to 'orthorhombic'
according to '/home/saulius/struct/CIF-dictionaries/cif_core.dic'
dictionary named 'cif_core.dic' version 2.4.1 from
2010-06-29.

'_geom_bond_publ_flag' value 'Y' changed to 'y' according to
'/home/saulius/struct/CIF-dictionaries/cif_core.dic' dictionary named
'cif_core.dic' version 2.4.1 from 2010-06-29 (14 times).

Automatic conversion script
Id: cif_fix_enum 1527 2010-12-29 10:47:43Z saulius 

The following automatic conversions were performed:

'_symmetry_cell_setting' value 'Orthorhombic' changed to
'orthorhombic' according to
/home/saulius/struct/CIF-dictionaries/cif_core.dic dictionary named
'cif_core.dic' version 2.4.1 from 2010-06-29.

'_geom_bond_publ_flag'
value 'Y' changed to 'y' according to
/home/saulius/struct/CIF-dictionaries/cif_core.dic dictionary named
'cif_core.dic' version 2.4.1 from 2010-06-29 (14
times).

'_geom_angle_publ_flag' value 'Y' changed to 'y' according
to /home/saulius/struct/CIF-dictionaries/cif_core.dic dictionary
named 'cif_core.dic' version 2.4.1 from 2010-06-29 (2 times).

Automatic conversion script
Id: cif_fix_values 1715 2011-07-08 13:25:40Z adriana 
;
_cod_database_code 2201644
_cod_database_fobs_code 2201644

loop_
_symmetry_equiv_pos_as_xyz
'x, y, z'
'-x+1/2, -y, z+1/2'
'-x, y+1/2, -z+1/2'
'x+1/2, -y+1/2, -z'
'-x, -y, -z'
'x-1/2, y, -z-1/2'
'x, -y-1/2, z-1/2'
'-x-1/2, y-1/2, z'

loop_
_atom_site_label
_atom_site_fract_x
_atom_site_fract_y
_atom_site_fract_z
_atom_site_U_iso_or_equiv
_atom_site_adp_type
_atom_site_calc_flag
_atom_site_refinement_flags
_atom_site_occupancy
_atom_site_disorder_assembly
_atom_site_disorder_group
_atom_site_type_symbol
Zr1 0.22290(3) 0.62102(3) 0.45075(3) 0.04461(18) Uani d . 1 C . Zr
Zr2 0.07741(3) 0.51066(3) 0.44276(2) 0.03602(16) Uani d . 1 . . Zr
O1 0.3132(2) 0.5694(3) 0.4774(3) 0.0731(14) Uani d . 1 . . O
O2 0.2592(2) 0.6754(3) 0.3716(2) 0.0595(11) Uani d . 1 . . O
O3 0.2162(3) 0.7104(3) 0.5124(2) 0.0672(13) Uani d . 1 . . O
O4 0.15329(19) 0.5458(2) 0.51802(18) 0.0437(8) Uani d . 1 . . O
O5 0.10460(19) 0.6317(2) 0.42051(19) 0.0427(8) Uani d . 1 . . O
O6 0.0300(2) 0.4872(3) 0.3598(2) 0.0590(11) Uani d . 1 . . O
O7 0.1850(2) 0.5178(2) 0.3941(2) 0.0503(10) Uani d . 1 . . O
O8 0.02044(19) 0.4349(2) 0.51333(18) 0.0424(8) Uani d . 1 . . O
N1 0.1353(3) 0.3828(3) 0.4456(3) 0.0628(15) Uani d . 1 . . N
C11 0.3819(5) 0.5387(7) 0.4935(7) 0.136(5) Uani d . 1 . . C
H11A 0.4041 0.5142 0.4539 0.163 Uiso calc R 1 . . H
H11B 0.3765 0.4975 0.5279 0.163 Uiso calc R 1 . . H
C12 0.4349(5) 0.6094(8) 0.5208(7) 0.137(5) Uani d . 1 . . C
H12A 0.4832 0.5871 0.5327 0.164 Uiso calc R 1 . . H
H12B 0.4424 0.6488 0.4853 0.164 Uiso calc R 1 . . H
C13 0.4027(8) 0.6482(9) 0.5789(8) 0.159(5) Uiso d . 1 . . C
H13A 0.3532 0.6664 0.5682 0.191 Uiso calc R 1 . . H
H13B 0.4330 0.6936 0.5915 0.191 Uiso calc R 1 . . H
H13C 0.4005 0.6107 0.6157 0.191 Uiso calc R 1 . . H
C41 0.1458(3) 0.5526(4) 0.5871(3) 0.0589(16) Uani d D 1 C . C
H41A 0.1064 0.5176 0.6036 0.071 Uiso calc R 1 A 1 H
H41B 0.1344 0.6077 0.5999 0.071 Uiso calc R 1 A 1 H
C51 0.0886(3) 0.6703(4) 0.3589(3) 0.0556(15) Uani d . 1 C . C
H51A 0.0382 0.6567 0.3450 0.067 Uiso calc R 1 . . H
H51B 0.1227 0.6509 0.3245 0.067 Uiso calc R 1 . . H
C52 0.0953(4) 0.7578(4) 0.3642(4) 0.074(2) Uani d . 1 . . C
H52A 0.1453 0.7718 0.3787 0.089 Uiso calc R 1 C . H
H52B 0.0603 0.7778 0.3976 0.089 Uiso calc R 1 . . H
C53 0.0792(6) 0.7968(6) 0.2962(5) 0.124(4) Uani d . 1 C . C
H53A 0.0842 0.8542 0.3001 0.186 Uiso calc R 1 . . H
H53B 0.0292 0.7838 0.2824 0.186 Uiso calc R 1 . . H
H53C 0.1140 0.7770 0.2633 0.186 Uiso calc R 1 . . H
C61 0.0054(8) 0.4677(8) 0.2969(5) 0.143(5) Uani d . 1 C . C
C71 0.2267(4) 0.4495(4) 0.3801(4) 0.076(2) Uani d . 1 C . C
H71A 0.2790 0.4637 0.3759 0.091 Uiso calc R 1 B 1 H
H71B 0.2104 0.4262 0.3377 0.091 Uiso calc R 1 B 1 H
C21A 0.2733(10) 0.6898(11) 0.3040(10) 0.099(2) Uiso d P 0.596(11) C 1 C
C22A 0.3471(10) 0.6611(10) 0.2866(9) 0.099(2) Uiso d P 0.596(11) C 1 C
C23A 0.3602(10) 0.6742(11) 0.2098(9) 0.099(2) Uiso d P 0.596(11) C 1 C
C31A 0.1610(13) 0.7661(12) 0.5369(11) 0.103(3) Uiso d P 0.538(12) C 1 C
C32A 0.1792(11) 0.7859(12) 0.6047(11) 0.103(3) Uiso d P 0.538(12) C 1 C
C33A 0.1246(12) 0.8457(12) 0.6358(10) 0.103(3) Uiso d P 0.538(12) C 1 C
C42A 0.2246(8) 0.5258(12) 0.6162(9) 0.077(2) Uiso d PD 0.55(2) C 1 C
C43A 0.2230(10) 0.5369(12) 0.6918(8) 0.077(2) Uiso d P 0.55(2) C 1 C
C62A -0.0183(16) 0.5324(16) 0.2500(15) 0.103(3) Uiso d P 0.374(13) C 1 C
C63A -0.031(2) 0.5132(17) 0.1750(15) 0.103(3) Uiso d P 0.374(13) C 1 C
C72A 0.2171(5) 0.3918(6) 0.4338(5) 0.055(2) Uiso d P 0.701(13) C 1 C
H72A 0.2416 0.4107 0.4745 0.066 Uiso calc PR 0.701(13) C 1 H
H72B 0.2388 0.3404 0.4212 0.066 Uiso calc PR 0.701(13) C 1 H
C73 0.0989(6) 0.3271(5) 0.4010(5) 0.105(3) Uani d . 1 C 1 C
H73A 0.1181 0.2738 0.4087 0.126 Uiso calc R 1 C 1 H
H73B 0.1082 0.3425 0.3551 0.126 Uiso calc R 1 C 1 H
H73C 0.0461 0.3277 0.4095 0.126 Uiso calc R 1 C 1 H
C74 0.1269(4) 0.3530(4) 0.5127(4) 0.076(2) Uani d . 1 C 1 C
H74A 0.1580 0.3840 0.5433 0.092 Uiso calc R 1 C 1 H
H74B 0.1427 0.2972 0.5147 0.092 Uiso calc R 1 C 1 H
C81 0.0474(4) 0.3598(4) 0.5332(4) 0.0672(19) Uani d . 1 C 1 C
H81A 0.0184 0.3175 0.5119 0.081 Uiso calc R 1 C 1 H
H82B 0.0430 0.3540 0.5817 0.081 Uiso calc R 1 C 1 H
C21B 0.3011(16) 0.6567(16) 0.3159(14) 0.099(2) Uiso d P 0.404(11) C 2 C
C22B 0.2876(13) 0.7218(15) 0.2626(14) 0.099(2) Uiso d P 0.404(11) C 2 C
C23B 0.3481(15) 0.7236(17) 0.2049(13) 0.099(2) Uiso d P 0.404(11) C 2 C
C31B 0.1973(15) 0.7565(15) 0.5688(14) 0.103(3) Uiso d P 0.462(12) C 2 C
C32B 0.1141(15) 0.7752(14) 0.5568(12) 0.103(3) Uiso d P 0.462(12) C 2 C
C33B 0.0852(14) 0.8211(14) 0.6201(12) 0.103(3) Uiso d P 0.462(12) C 2 C
C42B 0.2163(10) 0.5566(14) 0.6246(10) 0.077(2) Uiso d PD 0.45(2) C 2 C
C43B 0.2016(12) 0.5721(14) 0.6982(10) 0.077(2) Uiso d P 0.45(2) C 2 C
C62B 0.0419(10) 0.4968(9) 0.2456(9) 0.103(3) Uiso d P 0.658(14) C 2 C
C63B 0.012(4) 0.501(3) 0.177(3) 0.103(3) Uiso d P 0.20(2) C 2 C
C63C 0.1066(16) 0.4898(15) 0.2367(14) 0.103(3) Uiso d P 0.392(17) C 2 C
C72B 0.1955(12) 0.3817(12) 0.3963(12) 0.055(2) Uiso d P 0.299(13) C 2 C
H72C 0.2342 0.3463 0.4133 0.066 Uiso calc PR 0.299(13) C 2 H
H72D 0.1762 0.3576 0.3553 0.066 Uiso calc PR 0.299(13) C 2 H

loop_
_atom_site_aniso_label
_atom_site_aniso_U_11
_atom_site_aniso_U_22
_atom_site_aniso_U_33
_atom_site_aniso_U_12
_atom_site_aniso_U_13
_atom_site_aniso_U_23
Zr1 0.0334(3) 0.0465(3) 0.0540(4) -0.0050(2) 0.0023(2) 0.0042(2)
Zr2 0.0311(3) 0.0354(3) 0.0415(3) -0.00093(19) 0.0041(2) -0.0025(2)
O1 0.035(2) 0.098(4) 0.087(3) 0.006(2) -0.002(2) 0.021(3)
O2 0.053(2) 0.067(3) 0.058(3) -0.014(2) 0.014(2) 0.003(2)
O3 0.071(3) 0.063(3) 0.068(3) -0.019(2) 0.014(2) -0.013(2)
O4 0.040(2) 0.049(2) 0.042(2) -0.0041(17) 0.0013(16) 0.0055(17)
O5 0.0370(19) 0.045(2) 0.046(2) 0.0017(16) 0.0017(16) 0.0048(16)
O6 0.046(2) 0.079(3) 0.052(2) -0.009(2) -0.0001(19) -0.016(2)
O7 0.045(2) 0.045(2) 0.061(3) -0.0006(17) 0.0145(19) -0.0053(18)
O8 0.0393(19) 0.0360(18) 0.052(2) 0.0024(15) 0.0088(17) 0.0028(16)
N1 0.058(3) 0.041(3) 0.089(4) 0.002(2) 0.029(3) -0.006(3)
C11 0.064(6) 0.133(9) 0.210(14) 0.025(6) -0.007(7) 0.068(9)
C12 0.064(6) 0.177(12) 0.169(12) 0.017(7) -0.036(7) 0.028(10)
C41 0.054(4) 0.086(5) 0.037(3) -0.020(3) -0.007(3) 0.005(3)
C51 0.045(3) 0.063(4) 0.059(4) 0.002(3) 0.000(3) 0.016(3)
C52 0.064(4) 0.065(4) 0.093(6) 0.014(3) 0.014(4) 0.032(4)
C53 0.134(9) 0.105(7) 0.133(9) 0.026(6) 0.013(7) 0.081(7)
C61 0.193(13) 0.179(11) 0.057(6) -0.038(10) -0.035(7) -0.022(7)
C71 0.056(4) 0.064(4) 0.109(6) 0.006(3) 0.035(4) -0.013(4)
C73 0.148(9) 0.062(5) 0.106(7) -0.002(5) 0.029(7) -0.017(5)
C74 0.068(5) 0.057(4) 0.105(6) 0.016(3) 0.021(4) 0.015(4)
C81 0.064(4) 0.048(3) 0.090(5) 0.014(3) 0.024(4) 0.018(3)

loop_
_atom_type_symbol
_atom_type_description
_atom_type_scat_dispersion_real
_atom_type_scat_dispersion_imag
_atom_type_scat_source
C C 0.0033 0.0016 'International Tables Vol C Tables 4.2.6.8 and 6.1.1.4'
H H 0.0000 0.0000 'International Tables Vol C Tables 4.2.6.8 and 6.1.1.4'
N N 0.0061 0.0033 'International Tables Vol C Tables 4.2.6.8 and 6.1.1.4'
O O 0.0106 0.0060 'International Tables Vol C Tables 4.2.6.8 and 6.1.1.4'
Zr Zr -2.9673 0.5597 'International Tables Vol C Tables 4.2.6.8 and 6.1.1.4'

loop_
_geom_angle_atom_site_label_1
_geom_angle_atom_site_label_2
_geom_angle_atom_site_label_3
_geom_angle_site_symmetry_1
_geom_angle_site_symmetry_3
_geom_angle
_geom_angle_publ_flag
O1 Zr1 O2 . . 98.7(2) ?
O1 Zr1 O3 . . 102.9(2) ?
O2 Zr1 O3 . . 100.18(19) ?
O1 Zr1 O7 . . 93.1(2) ?
O2 Zr1 O7 . . 93.15(17) ?
O3 Zr1 O7 . . 157.25(16) y
O1 Zr1 O5 . . 157.78(18) ?
O2 Zr1 O5 . . 93.72(16) ?
O3 Zr1 O5 . . 92.87(17) ?
O7 Zr1 O5 . . 67.75(14) ?
O1 Zr1 O4 . . 93.29(17) ?
O2 Zr1 O4 . . 161.33(16) ?
O3 Zr1 O4 . . 91.00(17) ?
O7 Zr1 O4 . . 71.82(14) ?
O5 Zr1 O4 . . 70.64(13) ?
O6 Zr2 O4 . . 164.83(16) y
O6 Zr2 O5 . . 96.78(17) ?
O4 Zr2 O5 . . 74.63(14) ?
O6 Zr2 O8 . . 103.47(16) ?
O4 Zr2 O8 . . 90.44(14) ?
O5 Zr2 O8 . . 143.59(14) ?
O6 Zr2 O8 . 5_566 94.16(16) ?
O4 Zr2 O8 . 5_566 97.05(14) ?
O5 Zr2 O8 . 5_566 82.69(13) ?
O8 Zr2 O8 . 5_566 66.11(15) ?
O6 Zr2 O7 . . 91.37(17) ?
O4 Zr2 O7 . . 73.99(15) ?
O5 Zr2 O7 . . 69.45(14) ?
O8 Zr2 O7 . . 138.59(14) ?
O8 Zr2 O7 5_566 . 152.05(13) ?
O6 Zr2 N1 . . 91.9(2) ?
O4 Zr2 N1 . . 87.07(18) ?
O5 Zr2 N1 . . 139.28(16) ?
O8 Zr2 N1 . . 70.45(15) ?
O8 Zr2 N1 5_566 . 136.36(15) ?
O7 Zr2 N1 . . 70.64(16) ?
C11 O1 Zr1 . . 174.2(6) ?
C21B O2 C21A . . 32.8(11) ?
C21B O2 Zr1 . . 137.4(12) ?
C21A O2 Zr1 . . 158.8(8) ?
C31B O3 C31A . . 37.8(11) ?
C31B O3 Zr1 . . 161.0(10) ?
C31A O3 Zr1 . . 138.8(9) ?
C41 O4 Zr2 . . 131.6(3) ?
C41 O4 Zr1 . . 127.4(3) ?
Zr2 O4 Zr1 . . 95.36(14) ?
C51 O5 Zr2 . . 124.5(3) ?
C51 O5 Zr1 . . 117.8(3) ?
Zr2 O5 Zr1 . . 95.03(14) ?
C61 O6 Zr2 . . 172.1(7) ?
C71 O7 Zr2 . . 121.7(4) ?
C71 O7 Zr1 . . 125.8(4) ?
Zr2 O7 Zr1 . . 95.28(15) ?
C81 O8 Zr2 . . 123.0(3) ?
C81 O8 Zr2 . 5_566 122.9(3) ?
Zr2 O8 Zr2 . 5_566 113.89(15) ?
C74 N1 C73 . . 107.6(6) ?
C74 N1 C72B . . 134.4(11) ?
C73 N1 C72B . . 85.1(11) ?
C74 N1 C72A . . 106.5(6) ?
C73 N1 C72A . . 114.5(7) ?
C72B N1 C72A . . 33.7(9) ?
C74 N1 Zr2 . . 106.7(4) ?
C73 N1 Zr2 . . 111.4(5) ?
C72B N1 Zr2 . . 108.6(8) ?
C72A N1 Zr2 . . 109.7(4) ?
O1 C11 C12 . . 109.8(9) ?
O1 C11 H11A . . 109.7 ?
C12 C11 H11A . . 109.7 ?
O1 C11 H11B . . 109.7 ?
C12 C11 H11B . . 109.7 ?
H11A C11 H11B . . 108.2 ?
C13 C12 C11 . . 111.2(11) ?
C13 C12 H12A . . 109.4 ?
C11 C12 H12A . . 109.4 ?
C13 C12 H12B . . 109.4 ?
C11 C12 H12B . . 109.4 ?
H12A C12 H12B . . 108.0 ?
C12 C13 H13A . . 109.5 ?
C12 C13 H13B . . 109.5 ?
H13A C13 H13B . . 109.5 ?
C12 C13 H13C . . 109.5 ?
H13A C13 H13C . . 109.5 ?
H13B C13 H13C . . 109.5 ?
O4 C41 C42B . . 115.0(10) ?
O4 C41 C42A . . 104.5(8) ?
C42B C41 C42A . . 20.6(9) ?
O4 C41 H41A . . 110.9 ?
C42B C41 H41A . . 118.8 ?
C42A C41 H41A . . 110.9 ?
O4 C41 H41B . . 110.9 ?
C42B C41 H41B . . 90.3 ?
C42A C41 H41B . . 110.9 ?
H41A C41 H41B . . 108.9 ?
O5 C51 C52 . . 112.0(6) ?
O5 C51 H51A . . 109.2 ?
C52 C51 H51A . . 109.2 ?
O5 C51 H51B . . 109.2 ?
C52 C51 H51B . . 109.2 ?
H51A C51 H51B . . 107.9 ?
C51 C52 C53 . . 110.1(7) ?
C51 C52 H52A . . 109.6 ?
C53 C52 H52A . . 109.6 ?
C51 C52 H52B . . 109.6 ?
C53 C52 H52B . . 109.6 ?
H52A C52 H52B . . 108.1 ?
C52 C53 H53A . . 109.5 ?
C52 C53 H53B . . 109.5 ?
H53A C53 H53B . . 109.5 ?
C52 C53 H53C . . 109.5 ?
H53A C53 H53C . . 109.5 ?
H53B C53 H53C . . 109.5 ?
C62B C61 O6 . . 117.7(13) ?
C62B C61 C62A . . 52.0(13) ?
O6 C61 C62A . . 119.6(15) ?
C72B C71 O7 . . 115.4(10) ?
C72B C71 C72A . . 35.8(10) ?
O7 C71 C72A . . 109.4(6) ?
C72B C71 H71A . . 130.4 ?
O7 C71 H71A . . 109.8 ?
C72A C71 H71A . . 109.8 ?
C72B C71 H71B . . 74.9 ?
O7 C71 H71B . . 109.8 ?
C72A C71 H71B . . 109.8 ?
H71A C71 H71B . . 108.3 ?
O2 C21A C22A . . 109.9(15) ?
C21A C22A C23A . . 108.9(15) ?
C32A C31A O3 . . 108.1(19) ?
C31A C32A C33A . . 112.7(19) ?
C43A C42A C41 . . 108.0(11) ?
C61 C62A C63A . . 120(2) ?
C71 C72A N1 . . 107.4(7) ?
C71 C72A H72A . . 110.2 ?
N1 C72A H72A . . 110.2 ?
C71 C72A H72B . . 110.2 ?
N1 C72A H72B . . 110.2 ?
H72A C72A H72B . . 108.5 ?
N1 C73 H73A . . 109.5 ?
N1 C73 H73B . . 109.5 ?
N1 C73 H73C . . 109.5 ?
N1 C74 C81 . . 109.2(6) ?
N1 C74 H74A . . 109.8 ?
C81 C74 H74A . . 109.8 ?
N1 C74 H74B . . 109.8 ?
C81 C74 H74B . . 109.8 ?
H74A C74 H74B . . 108.3 ?
O8 C81 C74 . . 108.8(5) ?
O8 C81 H81A . . 109.9 ?
C74 C81 H81A . . 109.9 ?
O8 C81 H82B . . 109.9 ?
C74 C81 H82B . . 109.9 ?
H81A C81 H82B . . 108.3 ?
O2 C21B C22B . . 108(2) ?
C21B C22B C23B . . 114(2) ?
O3 C31B C32B . . 103(2) ?
C31B C32B C33B . . 107(2) ?
C41 C42B C43B . . 110.4(14) ?
C63C C62B C61 . . 125(2) ?
C63C C62B C63B . . 103(3) ?
C61 C62B C63B . . 124(3) ?
C71 C72B N1 . . 118.4(16) ?
C71 C72B H72C . . 107.7 ?
N1 C72B H72C . . 107.7 ?
C71 C72B H72D . . 107.7 ?
N1 C72B H72D . . 107.7 ?
H72C C72B H72D . . 107.1 ?

loop_
_geom_bond_atom_site_label_1
_geom_bond_atom_site_label_2
_geom_bond_site_symmetry_2
_geom_bond_distance
_geom_bond_publ_flag
Zr1 O1 . 1.944(4) y
Zr1 O2 . 1.962(4) y
Zr1 O3 . 1.965(5) y
Zr1 O7 . 2.202(4) y
Zr1 O5 . 2.253(4) y
Zr1 O4 . 2.256(4) y
Zr2 O6 . 1.929(4) y
Zr2 O4 . 2.143(4) y
Zr2 O5 . 2.158(4) y
Zr2 O8 . 2.183(3) y
Zr2 O8 5_566 2.199(3) y
Zr2 O7 . 2.202(4) y
Zr2 N1 . 2.412(5) y
O1 C11 . 1.396(9) ?
O2 C21B . 1.40(3) ?
O2 C21A . 1.41(2) ?
O3 C31B . 1.42(3) ?
O3 C31A . 1.47(2) ?
O4 C41 . 1.409(7) ?
O5 C51 . 1.437(7) ?
O6 C61 . 1.389(10) ?
O7 C71 . 1.413(7) ?
O8 C81 . 1.422(7) ?
O8 Zr2 5_566 2.199(3) ?
N1 C74 . 1.455(10) ?
N1 C73 . 1.465(11) y
N1 C72B . 1.48(2) ?
N1 C72A . 1.521(11) ?
C11 C12 . 1.635(17) ?
C11 H11A . 0.9900 ?
C11 H11B . 0.9900 ?
C12 C13 . 1.469(17) ?
C12 H12A . 0.9900 ?
C12 H12B . 0.9900 ?
C13 H13A . 0.9800 ?
C13 H13B . 0.9800 ?
C13 H13C . 0.9800 ?
C41 C42B . 1.496(17) ?
C41 C42A . 1.621(15) ?
C41 H41A . 0.9900 ?
C41 H41B . 0.9900 ?
C51 C52 . 1.490(10) ?
C51 H51A . 0.9900 ?
C51 H51B . 0.9900 ?
C52 C53 . 1.552(11) ?
C52 H52A . 0.9900 ?
C52 H52B . 0.9900 ?
C53 H53A . 0.9800 ?
C53 H53B . 0.9800 ?
C53 H53C . 0.9800 ?
C61 C62B . 1.33(2) ?
C61 C62A . 1.51(3) ?
C71 C72B . 1.32(2) ?
C71 C72A . 1.472(12) ?
C71 H71A . 0.9900 ?
C71 H71B . 0.9900 ?
C21A C22A . 1.48(3) ?
C22A C23A . 1.59(2) ?
C31A C32A . 1.45(3) ?
C32A C33A . 1.56(3) ?
C42A C43A . 1.54(2) ?
C62A C63A . 1.57(4) ?
C72A H72A . 0.9900 ?
C72A H72B . 0.9900 ?
C73 H73A . 0.9800 ?
C73 H73B . 0.9800 ?
C73 H73C . 0.9800 ?
C74 C81 . 1.515(10) ?
C74 H74A . 0.9900 ?
C74 H74B . 0.9900 ?
C81 H81A . 0.9900 ?
C81 H82B . 0.9900 ?
C21B C22B . 1.56(4) ?
C22B C23B . 1.61(4) ?
C31B C32B . 1.57(4) ?
C32B C33B . 1.59(3) ?
C42B C43B . 1.53(3) ?
C62B C63C . 1.20(3) ?
C62B C63B . 1.49(6) ?
C72B H72C . 0.9900 ?
C72B H72D . 0.9900 ?

loop_
_geom_torsion_atom_site_label_1
_geom_torsion_atom_site_label_2
_geom_torsion_atom_site_label_3
_geom_torsion_atom_site_label_4
_geom_torsion_site_symmetry_1
_geom_torsion_site_symmetry_4
_geom_torsion
O1 Zr1 O2 C21B . . 47.3(17)
O3 Zr1 O2 C21B . . 152.2(17)
O7 Zr1 O2 C21B . . -46.3(17)
O5 Zr1 O2 C21B . . -114.2(17)
O4 Zr1 O2 C21B . . -81.9(18)
O1 Zr1 O3 C31A . . -162.1(14)
O2 Zr1 O3 C31A . . 96.5(14)
O7 Zr1 O3 C31A . . -28.4(15)
O5 Zr1 O3 C31A . . 2.2(14)
O4 Zr1 O3 C31A . . -68.5(14)
O6 Zr2 O4 C41 . . 174.0(7)
O5 Zr2 O4 C41 . . 117.0(5)
O8 Zr2 O4 C41 . . -29.3(5)
O8 Zr2 O4 C41 5_566 . 36.7(5)
O7 Zr2 O4 C41 . . -170.4(5)
N1 Zr2 O4 C41 . . -99.7(5)
O6 Zr2 O4 Zr1 . . 20.0(7)
O5 Zr2 O4 Zr1 . . -36.93(13)
O8 Zr2 O4 Zr1 . . 176.71(14)
O8 Zr2 O4 Zr1 5_566 . -117.31(14)
O7 Zr2 O4 Zr1 . . 35.62(13)
N1 Zr2 O4 Zr1 . . 106.32(17)
O1 Zr1 O4 C41 . . 76.1(5)
O2 Zr1 O4 C41 . . -154.0(6)
O3 Zr1 O4 C41 . . -26.9(5)
O7 Zr1 O4 C41 . . 168.3(5)
O5 Zr1 O4 C41 . . -119.6(5)
O1 Zr1 O4 Zr2 . . -128.3(2)
O2 Zr1 O4 Zr2 . . 1.6(6)
O3 Zr1 O4 Zr2 . . 128.71(19)
O7 Zr1 O4 Zr2 . . -36.11(14)
O5 Zr1 O4 Zr2 . . 36.01(13)
O6 Zr2 O5 C51 . . -1.3(4)
O4 Zr2 O5 C51 . . 166.0(4)
O8 Zr2 O5 C51 . . -125.1(4)
O8 Zr2 O5 C51 5_566 . -94.6(4)
O7 Zr2 O5 C51 . . 87.6(4)
N1 Zr2 O5 C51 . . 99.6(5)
O6 Zr2 O5 Zr1 . . -130.29(16)
O4 Zr2 O5 Zr1 . . 36.96(13)
O8 Zr2 O5 Zr1 . . 105.9(2)
O8 Zr2 O5 Zr1 5_566 . 136.37(16)
O7 Zr2 O5 Zr1 . . -41.37(15)
N1 Zr2 O5 Zr1 . . -29.4(3)
O1 Zr1 O5 C51 . . -123.7(6)
O2 Zr1 O5 C51 . . 0.2(4)
O3 Zr1 O5 C51 . . 100.6(4)
O7 Zr1 O5 C51 . . -91.6(4)
O4 Zr1 O5 C51 . . -169.3(4)
O1 Zr1 O5 Zr2 . . 9.9(5)
O2 Zr1 O5 Zr2 . . 133.84(17)
O3 Zr1 O5 Zr2 . . -125.75(18)
O7 Zr1 O5 Zr2 . . 41.96(14)
O4 Zr1 O5 Zr2 . . -35.70(13)
O6 Zr2 O7 C71 . . -82.3(5)
O4 Zr2 O7 C71 . . 101.8(5)
O5 Zr2 O7 C71 . . -179.0(6)
O8 Zr2 O7 C71 . . 30.0(6)
O8 Zr2 O7 C71 5_566 . 176.2(5)
N1 Zr2 O7 C71 . . 9.2(5)
O6 Zr2 O7 Zr1 . . 139.31(18)
O4 Zr2 O7 Zr1 . . -36.64(14)
O5 Zr2 O7 Zr1 . . 42.59(14)
O8 Zr2 O7 Zr1 . . -108.4(2)
O8 Zr2 O7 Zr1 5_566 . 37.8(4)
N1 Zr2 O7 Zr1 . . -129.2(2)
O1 Zr1 O7 C71 . . -8.4(5)
O2 Zr1 O7 C71 . . 90.5(5)
O3 Zr1 O7 C71 . . -143.5(6)
O5 Zr1 O7 C71 . . -176.8(5)
O4 Zr1 O7 C71 . . -100.8(5)
O1 Zr1 O7 Zr2 . . 127.45(19)
O2 Zr1 O7 Zr2 . . -133.70(18)
O3 Zr1 O7 Zr2 . . -7.6(5)
O5 Zr1 O7 Zr2 . . -40.96(14)
O4 Zr1 O7 Zr2 . . 35.00(13)
O6 Zr2 O8 C81 . . 96.3(5)
O4 Zr2 O8 C81 . . -77.6(5)
O5 Zr2 O8 C81 . . -141.8(5)
O8 Zr2 O8 C81 5_566 . -175.1(6)
O7 Zr2 O8 C81 . . -11.7(6)
N1 Zr2 O8 C81 . . 9.1(5)
O6 Zr2 O8 Zr2 . 5_566 -88.6(2)
O4 Zr2 O8 Zr2 . 5_566 97.52(18)
O5 Zr2 O8 Zr2 . 5_566 33.4(3)
O7 Zr2 O8 Zr2 . 5_566 163.43(17)
N1 Zr2 O8 Zr2 . 5_566 -175.8(2)
O6 Zr2 N1 C74 . . -135.5(5)
O4 Zr2 N1 C74 . . 59.7(5)
O5 Zr2 N1 C74 . . 121.9(4)
O8 Zr2 N1 C74 . . -31.8(4)
O8 Zr2 N1 C74 5_566 . -37.5(6)
O7 Zr2 N1 C74 . . 133.7(5)
O6 Zr2 N1 C73 . . -18.3(5)
O4 Zr2 N1 C73 . . 176.9(5)
O5 Zr2 N1 C73 . . -120.9(5)
O8 Zr2 N1 C73 . . 85.4(5)
O8 Zr2 N1 C73 5_566 . 79.7(6)
O7 Zr2 N1 C73 . . -109.1(5)
O6 Zr2 N1 C72B . . 73.8(11)
O4 Zr2 N1 C72B . . -91.1(11)
O5 Zr2 N1 C72B . . -28.8(12)
O8 Zr2 N1 C72B . . 177.4(11)
O8 Zr2 N1 C72B 5_566 . 171.8(11)
O7 Zr2 N1 C72B . . -17.0(11)
O6 Zr2 N1 C72A . . 109.5(6)
O4 Zr2 N1 C72A . . -55.3(5)
O5 Zr2 N1 C72A . . 6.9(7)
O8 Zr2 N1 C72A . . -146.8(6)
O8 Zr2 N1 C72A 5_566 . -152.5(5)
O7 Zr2 N1 C72A . . 18.7(5)
O1 C11 C12 C13 . . 58.2(14)
Zr2 O4 C41 C42B . . 163.2(11)
Zr1 O4 C41 C42B . . -50.1(12)
Zr2 O4 C41 C42A . . 144.4(8)
Zr1 O4 C41 C42A . . -69.0(9)
Zr2 O5 C51 C52 . . 164.7(4)
Zr1 O5 C51 C52 . . -76.4(6)
O5 C51 C52 C53 . . 178.8(6)
Zr2 O7 C71 C72B . . 2.0(16)
Zr1 O7 C71 C72B . . 127.4(14)
Zr2 O7 C71 C72A . . -36.3(9)
Zr1 O7 C71 C72A . . 89.0(7)
O2 C21A C22A C23A . . 177.3(13)
Zr1 O3 C31A C32A . . 147.9(11)
O3 C31A C32A C33A . . 179.3(15)
O4 C41 C42A C43A . . 176.2(10)
C72B C71 C72A N1 . . -56.7(17)
O7 C71 C72A N1 . . 50.1(9)
C74 N1 C72A C71 . . -157.5(7)
C73 N1 C72A C71 . . 83.6(9)
C72B N1 C72A C71 . . 51.9(16)
Zr2 N1 C72A C71 . . -42.4(8)
C73 N1 C74 C81 . . -69.3(8)
C72B N1 C74 C81 . . -170.1(13)
C72A N1 C74 C81 . . 167.5(6)
Zr2 N1 C74 C81 . . 50.4(7)
Zr2 O8 C81 C74 . . 14.8(8)
Zr2 O8 C81 C74 5_566 . -159.9(5)
N1 C74 C81 O8 . . -44.0(8)
C21A O2 C21B C22B . . 13.5(19)
Zr1 O2 C21B C22B . . 162.3(11)
O2 C21B C22B C23B . . 163.1(19)
C31A O3 C31B C32B . . 18.6(18)
Zr1 O3 C31B C32B . . -73(4)
O3 C31B C32B C33B . . 175.6(16)
O4 C41 C42B C43B . . 174.4(11)
C42A C41 C42B C43B . . -123(4)
C74 N1 C72B C71 . . -112.9(17)
